data_4036265
loop_
_publ_author_name
'Naoda, Koji'
'Mori, Hirotaka'
'Oh, Juwon'
'Park, Kyu Hyung'
'Kim, Dongho'
'Osuka, Atsuhiro'

_publ_section_title
;
 5,20-Di(pyridin-2-yl)-[28]hexaphyrin(1.1.1.1.1.1): A Stable H\"uckel
 Antiaromatic Hexaphyrin Stabilized by Intramolecular Hydrogen Bonding and
 Protonation-Induced Conformational Twist To Gain M\"obius Aromaticity.
;
_journal_issue 23
_journal_name_full 'The Journal of organic chemistry'
_journal_page_first 11726
_journal_page_last 11733
_journal_paper_doi 10.1021/acs.joc.5b01348
_journal_volume 80
_journal_year 2015
_chemical_formula_moiety 'C32 H13 F10 N4, (C H3 O3 S), (C H4 O3 S), 2(C H2 Cl2)'
_chemical_formula_sum 'C36 H24 Cl4 F10 N4 O6 S2'
_chemical_formula_weight 1004.51
_space_group_IT_number 14
_space_group_name_Hall '-P 2ybc'
_space_group_name_H-M_alt 'P 1 21/c 1'
_symmetry_cell_setting monoclinic
_symmetry_Int_Tables_number 14
_symmetry_space_group_name_Hall '-P 2ybc'
_symmetry_space_group_name_H-M 'P 1 21/c 1'
_atom_sites_solution_hydrogens geom
_atom_sites_solution_primary direct
_atom_sites_solution_secondary difmap
_audit_creation_method SHELXL-97
_cell_angle_alpha 90.00
_cell_angle_beta 114.461(3)
_cell_angle_gamma 90.00
_cell_formula_units_Z 4
_cell_length_a 14.108(3)
_cell_length_b 24.897(5)
_cell_length_c 15.092(3)
_cell_measurement_reflns_used 3978
_cell_measurement_temperature 93(2)
_cell_measurement_theta_max 68.3
_cell_measurement_theta_min 25.2
_cell_volume 4825.2(17)
_computing_structure_refinement 'SHELXL-97 (Sheldrick, 1997)'
_computing_structure_solution 'SHELXS-97 (Sheldrick, 1990)'
_diffrn_ambient_temperature 93(2)
_diffrn_detector_area_resol_mean 5.8140
_diffrn_measured_fraction_theta_full 0.986
_diffrn_measured_fraction_theta_max 0.986
_diffrn_measurement_device_type 'Rigaku XtaLAB P200'
_diffrn_measurement_method \w
_diffrn_radiation_monochromator graphite
_diffrn_radiation_source 'fine-focus sealed tube'
_diffrn_radiation_type CuK\a
_diffrn_radiation_wavelength 1.54187
_diffrn_reflns_av_R_equivalents 0.0446
_diffrn_reflns_av_sigmaI/netI 0.0372
_diffrn_reflns_limit_h_max 16
_diffrn_reflns_limit_h_min -16
_diffrn_reflns_limit_k_max 29
_diffrn_reflns_limit_k_min -28
_diffrn_reflns_limit_l_max 17
_diffrn_reflns_limit_l_min -17
_diffrn_reflns_number 30745
_diffrn_reflns_theta_full 64.99
_diffrn_reflns_theta_max 64.99
_diffrn_reflns_theta_min 6.53
_exptl_absorpt_coefficient_mu 3.784
_exptl_absorpt_correction_T_max 0.9282
_exptl_absorpt_correction_T_min 0.1956
_exptl_absorpt_correction_type multi-scan
_exptl_absorpt_process_details 'REQAB (Rigaku, 1998)'
_exptl_crystal_colour blue
_exptl_crystal_density_diffrn 1.383
_exptl_crystal_density_method 'not measured'
_exptl_crystal_description prims
_exptl_crystal_F_000 2024
_exptl_crystal_size_max 0.64
_exptl_crystal_size_mid 0.04
_exptl_crystal_size_min 0.02
_platon_squeeze_details
;
;
_refine_diff_density_max 1.379
_refine_diff_density_min -1.081
_refine_diff_density_rms 0.129
_refine_ls_extinction_method none
_refine_ls_goodness_of_fit_ref 1.016
_refine_ls_hydrogen_treatment constr
_refine_ls_matrix_type full
_refine_ls_number_parameters 636
_refine_ls_number_reflns 8098
_refine_ls_number_restraints 144
_refine_ls_restrained_S_all 1.008
_refine_ls_R_factor_all 0.1130
_refine_ls_R_factor_gt 0.0961
_refine_ls_shift/su_max 0.001
_refine_ls_shift/su_mean 0.000
_refine_ls_structure_factor_coef Fsqd
_refine_ls_weighting_details 'calc w=1/[\s^2^(Fo^2^)+(0.1450P)^2^+23.2197P] where P=(Fo^2^+2Fc^2^)/3'
_refine_ls_weighting_scheme calc
_refine_ls_wR_factor_gt 0.2547
_refine_ls_wR_factor_ref 0.2699
_reflns_number_gt 6237
_reflns_number_total 8098
_reflns_threshold_expression >2sigma(I)
_cod_data_source_file jo5b01348_si_003.cif
_cod_data_source_block 50521n
_cod_original_sg_symbol_H-M 'P 21/c'
_cod_database_code 4036265

loop_
_symmetry_equiv_pos_as_xyz
'x, y, z'
'-x, y+1/2, -z+1/2'
'-x, -y, -z'
'x, -y-1/2, z-1/2'

loop_
_atom_site_label
_atom_site_type_symbol
_atom_site_fract_x
_atom_site_fract_y
_atom_site_fract_z
_atom_site_U_iso_or_equiv
_atom_site_adp_type
_atom_site_occupancy
_atom_site_symmetry_multiplicity
_atom_site_calc_flag
_atom_site_refinement_flags
_atom_site_disorder_assembly
_atom_site_disorder_group
O1 O 0.5339(3) 0.64198(17) 0.9190(3) 0.0458(10) Uani 1 1 d . . .
O2 O 0.5152(3) 0.56750(15) 0.8108(3) 0.0297(8) Uani 1 1 d . . .
O3 O 0.4655(3) 0.55713(16) 0.9454(3) 0.0373(9) Uani 1 1 d . . .
O4 O 0.0959(3) 0.5335(2) 0.8537(4) 0.0548(13) Uani 1 1 d . . .
H22 H 0.1452 0.5551 0.8806 0.082 Uiso 1 1 calc R . .
O5 O 0.1625(4) 0.5078(2) 0.7381(4) 0.0616(14) Uani 1 1 d . . .
O6 O 0.2070(6) 0.4574(4) 0.8792(8) 0.155(5) Uani 1 1 d . . .
S1 S 0.47448(9) 0.59338(5) 0.87401(9) 0.0281(3) Uani 1 1 d . . .
S2 S 0.12877(11) 0.49186(6) 0.81079(12) 0.0395(4) Uani 1 1 d . . .
Cl1 Cl 0.1481(3) 0.4559(2) 0.4349(4) 0.1577(16) Uani 1 1 d . . .
Cl2 Cl 0.0418(6) 0.3831(2) 0.5025(5) 0.210(3) Uani 1 1 d . . .
Cl3 Cl 0.33421(17) 0.33160(12) 0.54389(17) 0.0885(7) Uani 1 1 d . . .
Cl4 Cl 0.55121(17) 0.30181(13) 0.6110(2) 0.1011(9) Uani 1 1 d . . .
F1 F 0.6734(2) 0.69455(12) 0.8063(2) 0.0353(7) Uani 1 1 d . . .
F2 F 0.4718(3) 0.71626(15) 0.6929(3) 0.0532(10) Uani 1 1 d . . .
F3 F 0.3605(2) 0.65014(17) 0.5447(3) 0.0547(10) Uani 1 1 d . . .
F4 F 0.4521(3) 0.56142(16) 0.5075(2) 0.0514(9) Uani 1 1 d . . .
F5 F 0.6513(2) 0.53923(13) 0.6206(2) 0.0381(7) Uani 1 1 d . . .
N1 N 0.9610(3) 0.63764(15) 0.8434(3) 0.0198(8) Uani 1 1 d . . .
H1 H 0.9901 0.6157 0.8930 0.024 Uiso 1 1 calc R . .
N2 N 0.7134(3) 0.52712(15) 0.8418(3) 0.0194(8) Uani 1 1 d . . .
H2 H 0.6486 0.5385 0.8194 0.023 Uiso 1 1 calc R . .
N3 N 0.8013(3) 0.38333(15) 1.0233(3) 0.0199(8) Uani 1 1 d . . .
N4 N 0.4938(3) 0.44885(16) 0.8622(3) 0.0223(9) Uani 1 1 d . . .
H3 H 0.5143 0.4456 0.9255 0.027 Uiso 1 1 calc R . .
C1 C 1.0115(4) 0.67818(19) 0.8179(4) 0.0243(10) Uani 1 1 d . . .
C2 C 0.9377(4) 0.7023(2) 0.7334(4) 0.0365(13) Uani 1 1 d . . .
H4 H 0.9505 0.7313 0.6987 0.044 Uiso 1 1 calc R . .
C3 C 0.8444(4) 0.6770(2) 0.7096(4) 0.0358(13) Uani 1 1 d . . .
H5 H 0.7812 0.6852 0.6554 0.043 Uiso 1 1 calc R . .
C4 C 0.8580(4) 0.63705(19) 0.7788(3) 0.0222(10) Uani 1 1 d . . .
C5 C 0.7790(3) 0.6017(2) 0.7816(3) 0.0221(10) Uani 1 1 d . . .
C6 C 0.7945(3) 0.55546(18) 0.8353(3) 0.0175(9) Uani 1 1 d . . .
C7 C 0.8862(3) 0.52250(18) 0.8834(3) 0.0205(9) Uani 1 1 d . . .
H6 H 0.9549 0.5314 0.8919 0.025 Uiso 1 1 calc R . .
C8 C 0.8572(3) 0.47711(18) 0.9140(3) 0.0202(9) Uani 1 1 d . . .
H7 H 0.9019 0.4483 0.9475 0.024 Uiso 1 1 calc R . .
C9 C 0.7469(3) 0.47962(19) 0.8873(3) 0.0192(9) Uani 1 1 d . . .
C10 C 0.6772(3) 0.44010(19) 0.8934(3) 0.0209(10) Uani 1 1 d . . .
C11 C 0.7066(3) 0.39385(19) 0.9499(3) 0.0196(9) Uani 1 1 d . . .
C12 C 0.6426(4) 0.3470(2) 0.9379(4) 0.0254(10) Uani 1 1 d . . .
H23 H 0.5725 0.3431 0.8918 0.030 Uiso 1 1 calc R . .
C13 C 0.6990(4) 0.3098(2) 1.0033(4) 0.0268(11) Uani 1 1 d . . .
H24 H 0.6753 0.2752 1.0114 0.032 Uiso 1 1 calc R . .
C14 C 0.8012(4) 0.33144(18) 1.0587(3) 0.0212(10) Uani 1 1 d . A .
C15 C 0.8826(3) 0.30545(19) 1.1313(3) 0.0223(10) Uani 1 1 d . . .
C16 C 0.6698(4) 0.61634(19) 0.7180(3) 0.0229(10) Uani 1 1 d . . .
C17 C 0.6209(4) 0.6614(2) 0.7326(4) 0.0282(11) Uani 1 1 d . . .
C18 C 0.5176(4) 0.6726(2) 0.6749(4) 0.0364(13) Uani 1 1 d . . .
C19 C 0.4610(4) 0.6394(2) 0.6009(4) 0.0361(13) Uani 1 1 d . . .
C20 C 0.5066(4) 0.5943(2) 0.5826(4) 0.0364(13) Uani 1 1 d . . .
C21 C 0.6091(4) 0.5829(2) 0.6403(3) 0.0265(11) Uani 1 1 d . . .
C22 C 0.5659(3) 0.44654(19) 0.8252(3) 0.0214(10) Uani 1 1 d . . .
C23 C 0.5328(4) 0.4500(2) 0.7248(4) 0.0265(11) Uani 1 1 d . . .
H8 H 0.5818 0.4476 0.6968 0.032 Uiso 1 1 calc R . .
C24 C 0.4291(4) 0.4570(2) 0.6665(4) 0.0303(11) Uani 1 1 d . . .
H9 H 0.4064 0.4599 0.5980 0.036 Uiso 1 1 calc R . .
C25 C 0.3571(4) 0.4598(2) 0.7071(4) 0.0357(13) Uani 1 1 d . . .
H10 H 0.2850 0.4643 0.6671 0.043 Uiso 1 1 calc R . .
C26 C 0.3926(4) 0.4558(2) 0.8068(4) 0.0289(11) Uani 1 1 d . . .
H11 H 0.3448 0.4581 0.8362 0.035 Uiso 1 1 calc R . .
C33 C 0.0346(13) 0.4037(10) 0.4046(9) 0.189(10) Uani 1 1 d . . .
H12 H -0.0336 0.4210 0.3676 0.227 Uiso 1 1 calc R . .
H13 H 0.0430 0.3737 0.3652 0.227 Uiso 1 1 calc R . .
C34 C 0.4288(6) 0.2822(4) 0.6017(7) 0.079(3) Uani 1 1 d . . .
H14 H 0.4324 0.2754 0.6677 0.094 Uiso 1 1 calc R . .
H15 H 0.4083 0.2483 0.5643 0.094 Uiso 1 1 calc R . .
C35 C 0.3481(4) 0.6149(3) 0.7989(4) 0.0407(14) Uani 1 1 d . . .
H16 H 0.3509 0.6396 0.7495 0.061 Uiso 1 1 calc R . .
H17 H 0.3177 0.6334 0.8383 0.061 Uiso 1 1 calc R . .
H18 H 0.3051 0.5838 0.7668 0.061 Uiso 1 1 calc R . .
C36 C 0.0183(9) 0.4502(4) 0.7574(11) 0.116(5) Uani 1 1 d . . .
H19 H 0.0350 0.4197 0.7254 0.174 Uiso 1 1 calc R . .
H20 H -0.0391 0.4708 0.7091 0.174 Uiso 1 1 calc R . .
H21 H -0.0024 0.4370 0.8079 0.174 Uiso 1 1 calc R . .
C27 C 0.8545(15) 0.2491(6) 1.1535(15) 0.025(4) Uani 0.57(5) 1 d PGU A 1
C28 C 0.8662(15) 0.2041(8) 1.1043(14) 0.036(4) Uani 0.57(5) 1 d PGU A 1
C29 C 0.8410(13) 0.1535(7) 1.1269(16) 0.046(5) Uani 0.57(5) 1 d PGU A 1
C30 C 0.8041(9) 0.1478(7) 1.199(2) 0.048(5) Uani 0.57(5) 1 d PGU A 1
C31 C 0.7924(12) 0.1927(8) 1.248(2) 0.048(6) Uani 0.57(5) 1 d PGU A 1
C32 C 0.8176(15) 0.2434(7) 1.2254(18) 0.042(5) Uani 0.57(5) 1 d PGU A 1
F6 F 0.807(2) 0.2859(13) 1.278(2) 0.080(7) Uani 0.57(5) 1 d P A 1
F7 F 0.7609(18) 0.1876(11) 1.320(3) 0.088(8) Uani 0.57(5) 1 d P A 1
F8 F 0.7778(13) 0.0996(8) 1.220(3) 0.089(7) Uani 0.57(5) 1 d P A 1
F9 F 0.848(2) 0.1113(8) 1.077(2) 0.086(7) Uani 0.57(5) 1 d P A 1
F10 F 0.9022(18) 0.2091(7) 1.0361(13) 0.044(3) Uani 0.57(5) 1 d P A 1
C41 C 0.860(2) 0.2555(9) 1.1737(16) 0.028(6) Uani 0.43(5) 1 d PGU A 2
C42 C 0.853(2) 0.2073(10) 1.1250(16) 0.029(5) Uani 0.43(5) 1 d PGU A 2
C43 C 0.8218(17) 0.1608(8) 1.1562(17) 0.038(6) Uani 0.43(5) 1 d PGU A 2
C44 C 0.7968(12) 0.1624(10) 1.2360(18) 0.035(6) Uani 0.43(5) 1 d PGU A 2
C45 C 0.8031(12) 0.2106(11) 1.2847(16) 0.045(6) Uani 0.43(5) 1 d PGU A 2
C46 C 0.8344(17) 0.2571(9) 1.2536(16) 0.034(5) Uani 0.43(5) 1 d PGU A 2
F10A F 0.8728(17) 0.2039(8) 1.0474(18) 0.035(4) Uani 0.43(5) 1 d P A 2
F13 F 0.7719(15) 0.1153(12) 1.265(2) 0.071(7) Uani 0.43(5) 1 d P A 2
F14 F 0.822(2) 0.1130(10) 1.111(2) 0.066(6) Uani 0.43(5) 1 d P A 2
F11 F 0.8375(18) 0.2989(13) 1.2943(18) 0.045(5) Uani 0.43(5) 1 d P A 2
F12 F 0.7830(15) 0.2101(13) 1.3614(16) 0.069(6) Uani 0.43(5) 1 d P A 2

loop_
_atom_site_aniso_label
_atom_site_aniso_U_11
_atom_site_aniso_U_22
_atom_site_aniso_U_33
_atom_site_aniso_U_23
_atom_site_aniso_U_13
_atom_site_aniso_U_12
O1 0.044(2) 0.041(2) 0.047(2) -0.0041(19) 0.015(2) -0.0002(19)
O2 0.0272(18) 0.034(2) 0.0320(19) 0.0060(15) 0.0160(15) 0.0081(15)
O3 0.043(2) 0.042(2) 0.0290(19) 0.0056(17) 0.0177(17) 0.0073(17)
O4 0.026(2) 0.065(3) 0.079(3) -0.041(3) 0.027(2) -0.019(2)
O5 0.043(3) 0.094(4) 0.060(3) 0.008(3) 0.033(2) 0.006(2)
O6 0.082(5) 0.194(9) 0.235(10) 0.153(8) 0.112(6) 0.092(6)
S1 0.0242(6) 0.0328(7) 0.0268(6) 0.0044(5) 0.0099(5) 0.0080(5)
S2 0.0331(7) 0.0362(8) 0.0584(9) -0.0020(7) 0.0280(7) 0.0024(6)
Cl1 0.093(2) 0.194(4) 0.175(4) -0.016(3) 0.045(2) -0.011(2)
Cl2 0.277(8) 0.173(5) 0.189(5) 0.032(4) 0.104(5) -0.014(5)
Cl3 0.0583(12) 0.125(2) 0.0687(13) -0.0108(13) 0.0125(10) 0.0094(12)
Cl4 0.0495(11) 0.142(2) 0.1076(19) 0.0420(17) 0.0286(12) -0.0091(13)
F1 0.0240(15) 0.0286(16) 0.0448(18) -0.0053(13) 0.0057(13) 0.0047(12)
F2 0.0323(18) 0.046(2) 0.071(2) 0.0087(18) 0.0109(17) 0.0182(15)
F3 0.0221(16) 0.073(3) 0.050(2) 0.0147(19) -0.0048(15) 0.0028(16)
F4 0.0399(19) 0.066(2) 0.0327(18) -0.0053(17) -0.0012(15) -0.0129(17)
F5 0.0387(17) 0.0392(18) 0.0317(16) -0.0080(14) 0.0101(14) -0.0032(14)
N1 0.0165(18) 0.0168(19) 0.025(2) 0.0048(16) 0.0076(16) 0.0003(15)
N2 0.0123(17) 0.021(2) 0.0224(19) 0.0042(16) 0.0051(15) 0.0036(15)
N3 0.0184(19) 0.018(2) 0.0232(19) 0.0030(16) 0.0087(16) 0.0002(15)
N4 0.0152(19) 0.028(2) 0.022(2) 0.0031(16) 0.0065(16) -0.0015(15)
C1 0.024(2) 0.021(2) 0.033(3) 0.009(2) 0.016(2) 0.0036(19)
C2 0.028(3) 0.038(3) 0.043(3) 0.025(3) 0.014(2) 0.004(2)
C3 0.024(3) 0.043(3) 0.035(3) 0.015(3) 0.007(2) 0.002(2)
C4 0.018(2) 0.024(2) 0.022(2) 0.0034(19) 0.0051(18) -0.0001(18)
C5 0.019(2) 0.025(3) 0.021(2) 0.0008(19) 0.0073(19) 0.0002(19)
C6 0.015(2) 0.017(2) 0.019(2) 0.0001(17) 0.0067(18) -0.0001(17)
C7 0.014(2) 0.021(2) 0.024(2) -0.0010(19) 0.0066(18) -0.0020(17)
C8 0.017(2) 0.017(2) 0.025(2) 0.0032(18) 0.0080(19) 0.0027(17)
C9 0.016(2) 0.023(2) 0.018(2) -0.0024(18) 0.0058(18) 0.0008(18)
C10 0.015(2) 0.021(2) 0.024(2) -0.0014(19) 0.0057(19) -0.0023(18)
C11 0.015(2) 0.022(2) 0.023(2) 0.0012(19) 0.0087(18) 0.0016(17)
C12 0.017(2) 0.027(3) 0.030(3) 0.001(2) 0.007(2) -0.0042(19)
C13 0.023(2) 0.022(3) 0.035(3) -0.001(2) 0.012(2) -0.0064(19)
C14 0.020(2) 0.016(2) 0.029(2) 0.0009(19) 0.011(2) -0.0023(17)
C15 0.018(2) 0.020(2) 0.029(2) 0.0081(19) 0.010(2) -0.0001(18)
C16 0.019(2) 0.025(3) 0.023(2) 0.007(2) 0.0079(19) -0.0006(19)
C17 0.023(2) 0.027(3) 0.031(3) 0.006(2) 0.008(2) 0.001(2)
C18 0.022(3) 0.039(3) 0.041(3) 0.018(3) 0.006(2) 0.011(2)
C19 0.017(2) 0.048(3) 0.033(3) 0.014(3) 0.000(2) 0.002(2)
C20 0.029(3) 0.047(3) 0.023(3) 0.004(2) 0.002(2) -0.010(2)
C21 0.021(2) 0.031(3) 0.022(2) 0.003(2) 0.003(2) -0.002(2)
C22 0.016(2) 0.021(2) 0.024(2) -0.0017(19) 0.0065(19) -0.0015(18)
C23 0.020(2) 0.032(3) 0.027(3) -0.001(2) 0.009(2) -0.002(2)
C24 0.025(3) 0.038(3) 0.024(2) 0.001(2) 0.006(2) -0.003(2)
C25 0.017(2) 0.047(3) 0.036(3) -0.001(3) 0.004(2) 0.002(2)
C26 0.023(2) 0.031(3) 0.035(3) 0.002(2) 0.015(2) -0.002(2)
C33 0.129(12) 0.37(3) 0.049(6) 0.018(11) 0.018(7) 0.031(16)
C34 0.055(5) 0.113(8) 0.067(5) -0.002(5) 0.024(4) -0.021(5)
C35 0.026(3) 0.055(4) 0.039(3) 0.006(3) 0.012(2) 0.017(3)
C36 0.111(8) 0.075(6) 0.213(14) -0.085(8) 0.118(9) -0.048(6)
C27 0.009(6) 0.029(8) 0.030(7) 0.018(6) 0.000(5) 0.002(5)
C28 0.026(7) 0.021(7) 0.053(10) 0.010(7) 0.008(8) 0.005(5)
C29 0.031(7) 0.031(8) 0.062(10) 0.016(7) 0.004(6) 0.004(6)
C30 0.027(6) 0.037(9) 0.073(12) 0.027(9) 0.015(7) -0.001(5)
C31 0.030(7) 0.035(10) 0.085(12) 0.033(10) 0.031(7) 0.004(6)
C32 0.026(8) 0.040(8) 0.059(11) 0.030(7) 0.018(8) 0.008(6)
F6 0.078(14) 0.080(14) 0.119(15) 0.064(11) 0.078(13) 0.034(10)
F7 0.066(9) 0.101(13) 0.121(17) 0.070(12) 0.061(11) 0.019(8)
F8 0.048(5) 0.050(9) 0.149(18) 0.066(10) 0.022(9) -0.005(5)
F9 0.078(11) 0.026(5) 0.106(14) 0.007(7) -0.012(8) -0.004(6)
F10 0.050(9) 0.031(5) 0.057(6) 0.008(4) 0.028(5) 0.000(5)
C41 0.018(9) 0.028(9) 0.034(10) 0.003(7) 0.005(7) 0.002(7)
C42 0.029(9) 0.026(10) 0.034(9) 0.014(7) 0.013(7) 0.001(7)
C43 0.022(8) 0.021(9) 0.054(11) 0.008(8) -0.001(8) -0.010(6)
C44 0.022(7) 0.030(12) 0.047(10) 0.022(9) 0.007(6) -0.005(7)
C45 0.026(7) 0.053(12) 0.054(11) 0.020(9) 0.013(7) -0.009(7)
C46 0.010(7) 0.051(12) 0.037(10) 0.015(9) 0.003(7) -0.009(7)
F10A 0.038(9) 0.025(6) 0.049(8) -0.005(5) 0.026(7) -0.009(5)
F13 0.030(6) 0.062(12) 0.096(13) 0.054(10) 0.000(7) -0.013(7)
F14 0.056(10) 0.022(7) 0.087(14) 0.016(8) -0.003(7) -0.001(6)
F11 0.036(8) 0.064(12) 0.050(7) 0.024(7) 0.033(6) 0.005(6)
F12 0.053(7) 0.100(15) 0.057(9) 0.039(8) 0.027(7) -0.012(8)

loop_
_atom_type_symbol
_atom_type_description
_atom_type_scat_dispersion_real
_atom_type_scat_dispersion_imag
_atom_type_scat_source
C C 0.0181 0.0091 'International Tables Vol C Tables 4.2.6.8 and 6.1.1.4'
H H 0.0000 0.0000 'International Tables Vol C Tables 4.2.6.8 and 6.1.1.4'
F F 0.0727 0.0534 'International Tables Vol C Tables 4.2.6.8 and 6.1.1.4'
N N 0.0311 0.0180 'International Tables Vol C Tables 4.2.6.8 and 6.1.1.4'
O O 0.0492 0.0322 'International Tables Vol C Tables 4.2.6.8 and 6.1.1.4'
S S 0.3331 0.5567 'International Tables Vol C Tables 4.2.6.8 and 6.1.1.4'
Cl Cl 0.3639 0.7018 'International Tables Vol C Tables 4.2.6.8 and 6.1.1.4'

loop_
_geom_angle_atom_site_label_1
_geom_angle_atom_site_label_2
_geom_angle_atom_site_label_3
_geom_angle
_geom_angle_site_symmetry_1
_geom_angle_site_symmetry_3
S2 O4 H22 109.5 . .
O3 S1 O2 113.1(2) . .
O3 S1 O1 112.2(2) . .
O2 S1 O1 111.4(2) . .
O3 S1 C35 107.0(3) . .
O2 S1 C35 106.5(2) . .
O1 S1 C35 106.3(3) . .
O4 S2 O5 115.6(3) . .
O4 S2 O6 114.3(5) . .
O5 S2 O6 108.5(3) . .
O4 S2 C36 104.3(3) . .
O5 S2 C36 109.1(5) . .
O6 S2 C36 104.3(7) . .
C4 N1 C1 109.1(4) . .
C4 N1 H1 125.5 . .
C1 N1 H1 125.5 . .
C9 N2 C6 110.9(4) . .
C9 N2 H2 124.5 . .
C6 N2 H2 124.5 . .
C11 N3 C14 109.4(4) . .
C26 N4 C22 122.8(4) . .
C26 N4 H3 118.6 . .
C22 N4 H3 118.6 . .
N1 C1 C2 107.0(4) . .
N1 C1 C15 127.3(4) . 3_767
C2 C1 C15 125.6(4) . 3_767
C3 C2 C1 108.2(5) . .
C3 C2 H4 125.9 . .
C1 C2 H4 125.9 . .
C2 C3 C4 108.3(5) . .
C2 C3 H5 125.9 . .
C4 C3 H5 125.9 . .
N1 C4 C3 107.5(4) . .
N1 C4 C5 126.3(4) . .
C3 C4 C5 126.2(4) . .
C6 C5 C4 126.6(4) . .
C6 C5 C16 117.2(4) . .
C4 C5 C16 116.3(4) . .
C5 C6 N2 122.4(4) . .
C5 C6 C7 131.5(4) . .
N2 C6 C7 105.6(4) . .
C8 C7 C6 108.2(4) . .
C8 C7 H6 125.9 . .
C6 C7 H6 125.9 . .
C7 C8 C9 108.3(4) . .
C7 C8 H7 125.8 . .
C9 C8 H7 125.8 . .
N2 C9 C10 122.2(4) . .
N2 C9 C8 106.9(4) . .
C10 C9 C8 130.5(4) . .
C11 C10 C9 125.1(4) . .
C11 C10 C22 118.4(4) . .
C9 C10 C22 116.2(4) . .
N3 C11 C10 127.0(4) . .
N3 C11 C12 107.4(4) . .
C10 C11 C12 125.6(4) . .
C13 C12 C11 108.4(4) . .
C13 C12 H23 125.8 . .
C11 C12 H23 125.8 . .
C12 C13 C14 108.3(4) . .
C12 C13 H24 125.9 . .
C14 C13 H24 125.9 . .
C15 C14 N3 127.3(4) . .
C15 C14 C13 126.2(4) . .
N3 C14 C13 106.4(4) . .
C14 C15 C1 129.4(4) . 3_767
C14 C15 C41 118.3(11) . .
C1 C15 C41 111.9(11) 3_767 .
C14 C15 C27 113.5(9) . .
C1 C15 C27 116.9(8) 3_767 .
C41 C15 C27 12.2(14) . .
C17 C16 C21 116.3(4) . .
C17 C16 C5 123.3(4) . .
C21 C16 C5 120.4(4) . .
F1 C17 C16 119.6(4) . .
F1 C17 C18 118.4(5) . .
C16 C17 C18 122.0(5) . .
F2 C18 C19 119.4(5) . .
F2 C18 C17 120.3(5) . .
C19 C18 C17 120.3(5) . .
F3 C19 C18 120.5(5) . .
F3 C19 C20 119.6(5) . .
C18 C19 C20 119.9(5) . .
F4 C20 C21 119.3(5) . .
F4 C20 C19 120.8(5) . .
C21 C20 C19 119.9(5) . .
F5 C21 C20 118.6(5) . .
F5 C21 C16 119.7(4) . .
C20 C21 C16 121.6(5) . .
N4 C22 C23 118.5(4) . .
N4 C22 C10 118.6(4) . .
C23 C22 C10 122.9(4) . .
C24 C23 C22 119.7(5) . .
C24 C23 H8 120.2 . .
C22 C23 H8 120.2 . .
C23 C24 C25 120.3(5) . .
C23 C24 H9 119.8 . .
C25 C24 H9 119.8 . .
C26 C25 C24 118.4(5) . .
C26 C25 H10 120.8 . .
C24 C25 H10 120.8 . .
N4 C26 C25 120.3(5) . .
N4 C26 H11 119.9 . .
C25 C26 H11 119.9 . .
Cl2 C33 Cl1 106.0(9) . .
Cl2 C33 H12 110.5 . .
Cl1 C33 H12 110.5 . .
Cl2 C33 H13 110.5 . .
Cl1 C33 H13 110.5 . .
H12 C33 H13 108.7 . .
Cl4 C34 Cl3 111.5(6) . .
Cl4 C34 H14 109.3 . .
Cl3 C34 H14 109.3 . .
Cl4 C34 H15 109.3 . .
Cl3 C34 H15 109.3 . .
H14 C34 H15 108.0 . .
S1 C35 H16 109.5 . .
S1 C35 H17 109.5 . .
H16 C35 H17 109.5 . .
S1 C35 H18 109.5 . .
H16 C35 H18 109.5 . .
H17 C35 H18 109.5 . .
S2 C36 H19 109.5 . .
S2 C36 H20 109.5 . .
H19 C36 H20 109.5 . .
S2 C36 H21 109.5 . .
H19 C36 H21 109.5 . .
H20 C36 H21 109.5 . .
C28 C27 C32 120.0 . .
C28 C27 C15 121.5(11) . .
C32 C27 C15 118.5(11) . .
F10 C28 C27 120.4(14) . .
F10 C28 C29 119.6(14) . .
C27 C28 C29 120.0 . .
F9 C29 C30 120.0(14) . .
F9 C29 C28 119.9(14) . .
C30 C29 C28 120.0 . .
F8 C30 C29 120.4(12) . .
F8 C30 C31 119.6(12) . .
C29 C30 C31 120.0 . .
F7 C31 C30 120.6(11) . .
F7 C31 C32 119.4(11) . .
C30 C31 C32 120.0 . .
F6 C32 C31 117.2(12) . .
F6 C32 C27 122.7(13) . .
C31 C32 C27 120.0 . .
C42 C41 C46 120.0 . .
C42 C41 C15 118.0(14) . .
C46 C41 C15 121.7(14) . .
F10A C42 C41 122.4(17) . .
F10A C42 C43 117.6(17) . .
C41 C42 C43 120.0 . .
F14 C43 C44 120.9(15) . .
F14 C43 C42 119.0(15) . .
C44 C43 C42 120.0 . .
F13 C44 C43 116.9(14) . .
F13 C44 C45 123.0(14) . .
C43 C44 C45 120.0 . .
F12 C45 C46 121.7(14) . .
F12 C45 C44 118.3(14) . .
C46 C45 C44 120.0 . .
F11 C46 C45 119.9(16) . .
F11 C46 C41 120.1(16) . .
C45 C46 C41 120.0 . .

loop_
_geom_bond_atom_site_label_1
_geom_bond_atom_site_label_2
_geom_bond_distance
_geom_bond_site_symmetry_2
O1 S1 1.469(4) .
O2 S1 1.452(4) .
O3 S1 1.450(4) .
O4 S2 1.398(4) .
O4 H22 0.8400 .
O5 S2 1.421(5) .
O6 S2 1.441(7) .
S1 C35 1.755(5) .
S2 C36 1.765(9) .
Cl1 C33 1.96(2) .
Cl2 C33 1.527(15) .
Cl3 C34 1.758(11) .
Cl4 C34 1.743(8) .
F1 C17 1.337(6) .
F2 C18 1.348(7) .
F3 C19 1.344(6) .
F4 C20 1.351(7) .
F5 C21 1.331(6) .
N1 C4 1.374(6) .
N1 C1 1.379(6) .
N1 H1 0.8800 .
N2 C9 1.351(6) .
N2 C6 1.382(6) .
N2 H2 0.8800 .
N3 C11 1.362(6) .
N3 C14 1.398(6) .
N4 C26 1.333(6) .
N4 C22 1.350(6) .
N4 H3 0.8800 .
C1 C2 1.405(7) .
C1 C15 1.427(7) 3_767
C2 C3 1.367(8) .
C2 H4 0.9500 .
C3 C4 1.396(7) .
C3 H5 0.9500 .
C4 C5 1.434(7) .
C5 C6 1.373(7) .
C5 C16 1.484(6) .
C6 C7 1.448(6) .
C7 C8 1.347(7) .
C7 H6 0.9500 .
C8 C9 1.437(6) .
C8 H7 0.9500 .
C9 C10 1.421(6) .
C10 C11 1.390(7) .
C10 C22 1.487(6) .
C11 C12 1.439(7) .
C12 C13 1.348(7) .
C12 H23 0.9500 .
C13 C14 1.439(7) .
C13 H24 0.9500 .
C14 C15 1.377(7) .
C15 C1 1.427(7) 3_767
C15 C41 1.495(15) .
C15 C27 1.533(12) .
C16 C17 1.381(7) .
C16 C21 1.404(7) .
C17 C18 1.382(7) .
C18 C19 1.353(9) .
C19 C20 1.377(9) .
C20 C21 1.374(7) .
C22 C23 1.391(7) .
C23 C24 1.370(7) .
C23 H8 0.9500 .
C24 C25 1.389(8) .
C24 H9 0.9500 .
C25 C26 1.379(8) .
C25 H10 0.9500 .
C26 H11 0.9500 .
C33 H12 0.9900 .
C33 H13 0.9900 .
C34 H14 0.9900 .
C34 H15 0.9900 .
C35 H16 0.9800 .
C35 H17 0.9800 .
C35 H18 0.9800 .
C36 H19 0.9800 .
C36 H20 0.9800 .
C36 H21 0.9800 .
C27 C28 1.3900 .
C27 C32 1.3900 .
C28 F10 1.329(16) .
C28 C29 1.3900 .
C29 F9 1.32(2) .
C29 C30 1.3900 .
C30 F8 1.332(18) .
C30 C31 1.3900 .
C31 F7 1.339(19) .
C31 C32 1.3900 .
C32 F6 1.37(3) .
C41 C42 1.3900 .
C41 C46 1.3900 .
C42 F10A 1.31(2) .
C42 C43 1.3900 .
C43 F14 1.37(3) .
C43 C44 1.3900 .
C44 F13 1.35(2) .
C44 C45 1.3900 .
C45 F12 1.30(2) .
C45 C46 1.3900 .
C46 F11 1.20(4) .

loop_
_geom_hbond_atom_site_label_D
_geom_hbond_atom_site_label_H
_geom_hbond_atom_site_label_A
_geom_hbond_distance_DH
_geom_hbond_distance_HA
_geom_hbond_distance_DA
_geom_hbond_angle_DHA
_geom_hbond_site_symmetry_A
O4 H22 N3 0.84 2.03 2.759(6) 145.0 3_667
N1 H1 N3 0.88 2.68 3.159(5) 115.4 3_767
N2 H2 O2 0.88 1.97 2.823(5) 162.8 .
N4 H3 O3 0.88 1.85 2.721(5) 170.0 3_667

loop_
_geom_torsion_atom_site_label_1
_geom_torsion_atom_site_label_2
_geom_torsion_atom_site_label_3
_geom_torsion_atom_site_label_4
_geom_torsion
_geom_torsion_site_symmetry_1
_geom_torsion_site_symmetry_4
C4 N1 C1 C2 -1.6(6) . .
C4 N1 C1 C15 176.2(5) . 3_767
N1 C1 C2 C3 0.8(7) . .
C15 C1 C2 C3 -177.1(5) 3_767 .
C1 C2 C3 C4 0.4(7) . .
C1 N1 C4 C3 1.8(6) . .
C1 N1 C4 C5 -178.4(5) . .
C2 C3 C4 N1 -1.4(6) . .
C2 C3 C4 C5 178.9(5) . .
N1 C4 C5 C6 -14.7(8) . .
C3 C4 C5 C6 165.0(5) . .
N1 C4 C5 C16 166.9(4) . .
C3 C4 C5 C16 -13.4(8) . .
C4 C5 C6 N2 172.6(4) . .
C16 C5 C6 N2 -9.0(7) . .
C4 C5 C6 C7 -16.5(8) . .
C16 C5 C6 C7 161.9(5) . .
C9 N2 C6 C5 171.5(4) . .
C9 N2 C6 C7 -1.4(5) . .
C5 C6 C7 C8 -171.0(5) . .
N2 C6 C7 C8 1.1(5) . .
C6 C7 C8 C9 -0.4(5) . .
C6 N2 C9 C10 -172.5(4) . .
C6 N2 C9 C8 1.2(5) . .
C7 C8 C9 N2 -0.5(5) . .
C7 C8 C9 C10 172.5(5) . .
N2 C9 C10 C11 -170.7(4) . .
C8 C9 C10 C11 17.2(8) . .
N2 C9 C10 C22 16.4(6) . .
C8 C9 C10 C22 -155.7(5) . .
C14 N3 C11 C10 -177.0(4) . .
C14 N3 C11 C12 0.4(5) . .
C9 C10 C11 N3 14.9(8) . .
C22 C10 C11 N3 -172.4(4) . .
C9 C10 C11 C12 -162.1(5) . .
C22 C10 C11 C12 10.6(7) . .
N3 C11 C12 C13 0.0(5) . .
C10 C11 C12 C13 177.5(5) . .
C11 C12 C13 C14 -0.5(6) . .
C11 N3 C14 C15 178.6(5) . .
C11 N3 C14 C13 -0.7(5) . .
C12 C13 C14 C15 -178.6(5) . .
C12 C13 C14 N3 0.7(5) . .
N3 C14 C15 C1 -6.6(9) . 3_767
C13 C14 C15 C1 172.6(5) . 3_767
N3 C14 C15 C41 166.1(12) . .
C13 C14 C15 C41 -14.7(14) . .
N3 C14 C15 C27 178.6(10) . .
C13 C14 C15 C27 -2.2(11) . .
C6 C5 C16 C17 114.2(5) . .
C4 C5 C16 C17 -67.2(6) . .
C6 C5 C16 C21 -63.4(6) . .
C4 C5 C16 C21 115.1(5) . .
C21 C16 C17 F1 178.7(4) . .
C5 C16 C17 F1 1.0(7) . .
C21 C16 C17 C18 0.9(7) . .
C5 C16 C17 C18 -176.9(5) . .
F1 C17 C18 F2 0.4(8) . .
C16 C17 C18 F2 178.3(5) . .
F1 C17 C18 C19 -178.4(5) . .
C16 C17 C18 C19 -0.6(8) . .
F2 C18 C19 F3 1.1(8) . .
C17 C18 C19 F3 179.9(5) . .
F2 C18 C19 C20 -179.1(5) . .
C17 C18 C19 C20 -0.3(8) . .
F3 C19 C20 F4 1.6(8) . .
C18 C19 C20 F4 -178.2(5) . .
F3 C19 C20 C21 -179.5(5) . .
C18 C19 C20 C21 0.7(8) . .
F4 C20 C21 F5 -0.6(7) . .
C19 C20 C21 F5 -179.5(5) . .
F4 C20 C21 C16 178.6(5) . .
C19 C20 C21 C16 -0.4(8) . .
C17 C16 C21 F5 178.7(4) . .
C5 C16 C21 F5 -3.5(7) . .
C17 C16 C21 C20 -0.4(7) . .
C5 C16 C21 C20 177.4(5) . .
C26 N4 C22 C23 -1.9(7) . .
C26 N4 C22 C10 178.4(4) . .
C11 C10 C22 N4 62.1(6) . .
C9 C10 C22 N4 -124.5(5) . .
C11 C10 C22 C23 -117.6(5) . .
C9 C10 C22 C23 55.8(6) . .
N4 C22 C23 C24 1.5(7) . .
C10 C22 C23 C24 -178.8(5) . .
C22 C23 C24 C25 -0.9(8) . .
C23 C24 C25 C26 0.5(9) . .
C22 N4 C26 C25 1.5(8) . .
C24 C25 C26 N4 -0.8(8) . .
C14 C15 C27 C28 89.2(10) . .
C1 C15 C27 C28 -86.3(12) 3_767 .
C41 C15 C27 C28 -155(9) . .
C14 C15 C27 C32 -91.5(10) . .
C1 C15 C27 C32 93.0(11) 3_767 .
C41 C15 C27 C32 24(8) . .
C32 C27 C28 F10 -179.4(17) . .
C15 C27 C28 F10 -0.1(14) . .
C32 C27 C28 C29 0.0 . .
C15 C27 C28 C29 179.3(15) . .
F10 C28 C29 F9 -3.6(18) . .
C27 C28 C29 F9 177.0(16) . .
F10 C28 C29 C30 179.5(17) . .
C27 C28 C29 C30 0.0 . .
F9 C29 C30 F8 1.7(18) . .
C28 C29 C30 F8 178.7(14) . .
F9 C29 C30 C31 -177.0(16) . .
C28 C29 C30 C31 0.0 . .
F8 C30 C31 F7 4.0(16) . .
C29 C30 C31 F7 -177.3(14) . .
F8 C30 C31 C32 -178.7(14) . .
C29 C30 C31 C32 0.0 . .
F7 C31 C32 F6 -0.7(17) . .
C30 C31 C32 F6 -178.1(15) . .
F7 C31 C32 C27 177.4(14) . .
C30 C31 C32 C27 0.0 . .
C28 C27 C32 F6 178.0(16) . .
C15 C27 C32 F6 -1.4(17) . .
C28 C27 C32 C31 0.0 . .
C15 C27 C32 C31 -179.4(14) . .
C14 C15 C41 C42 83.5(14) . .
C1 C15 C41 C42 -102.6(11) 3_767 .
C27 C15 C41 C42 14(8) . .
C14 C15 C41 C46 -90.0(14) . .
C1 C15 C41 C46 83.9(16) 3_767 .
C27 C15 C41 C46 -160(9) . .
C46 C41 C42 F10A 178(2) . .
C15 C41 C42 F10A 4.1(17) . .
C46 C41 C42 C43 0.0 . .
C15 C41 C42 C43 -174(2) . .
F10A C42 C43 F14 6(2) . .
C41 C42 C43 F14 -176.1(18) . .
F10A C42 C43 C44 -178(2) . .
C41 C42 C43 C44 0.0 . .
F14 C43 C44 F13 -1(2) . .
C42 C43 C44 F13 -176.8(16) . .
F14 C43 C44 C45 176.0(19) . .
C42 C43 C44 C45 0.0 . .
F13 C44 C45 F12 -1(2) . .
C43 C44 C45 F12 -177.3(18) . .
F13 C44 C45 C46 176.6(18) . .
C43 C44 C45 C46 0.0 . .
F12 C45 C46 F11 -5(2) . .
C44 C45 C46 F11 178(2) . .
F12 C45 C46 C41 177.2(19) . .
C44 C45 C46 C41 0.0 . .
C42 C41 C46 F11 -178(2) . .
C15 C41 C46 F11 -5(2) . .
C42 C41 C46 C45 0.0 . .
C15 C41 C46 C45 173(2) . .

loop_
_platon_squeeze_void_nr
_platon_squeeze_void_average_x
_platon_squeeze_void_average_y
_platon_squeeze_void_average_z
_platon_squeeze_void_volume
_platon_squeeze_void_count_electrons
_platon_squeeze_void_content
1 -0.191 0.750 -0.081 411 129 ' '
2 0.191 0.250 0.450 411 129 ' '
3 0.232 0.936 0.094 21 2 ' '
4 0.232 0.564 0.594 21 2 ' '
5 0.768 0.436 0.406 21 2 ' '
6 0.768 0.064 0.906 21 2 ' '
